data_4067586
loop_
_publ_author_name
'Dzik, Wojciech I.'
'Creusen, Charlotte'
'de Gelder, Ren\'e'
'Peters, Theo P. J.'
'Smits, Jan M. M.'
'de Bruin, Bas'

_publ_contact_author
;
        Dr. B. de Bruin
        Department of Homogeneous Catalysis
        Van 't Hoff Institute for Molecular Sciences
        University of Amsterdam
        Nieuwe Achtergracht 166
        1018 WV Amsterdam
        The Netherlands
;
_publ_section_title
;
 Carbonyl Complexes of Rhodium with N-Donor Ligands: Factors Determining
 the Formation of Terminal versus Bridging Carbonyls
;
_journal_issue 7
_journal_name_full Organometallics
_journal_page_first 1629
_journal_paper_doi 10.1021/om901023n
_journal_volume 29
_journal_year 2010
_chemical_formula_sum 'C51 H56 B N4 O4 Rh'
_chemical_formula_weight 902.72
_chemical_name_systematic
;
 ?
;
_space_group_IT_number 14
_symmetry_cell_setting monoclinic
_symmetry_space_group_name_Hall '-P 2yn'
_symmetry_space_group_name_H-M 'P 1 21/n 1'
_atom_sites_solution_hydrogens geom
_atom_sites_solution_primary direct
_atom_sites_solution_secondary difmap
_audit_creation_date 2006-07-27
_audit_creation_method 'SHELXL, adapted and expanded'
_cell_angle_alpha 90.00
_cell_angle_beta 96.852(8)
_cell_angle_gamma 90.00
_cell_formula_units_Z 4
_cell_length_a 9.9552(9)
_cell_length_b 24.1566(7)
_cell_length_c 21.377(2)
_cell_measurement_reflns_used 351
_cell_measurement_temperature 298(2)
_cell_measurement_theta_max 27.500
_cell_measurement_theta_min 3.000
_cell_volume 5104.1(7)
_computing_data_collection
;
Nonius "Collect" program suite (Nonius, 1999)
;
_computing_data_reduction
;
Nonius "EvalCCD" program suite (Duisenberg, 1998)
;
_computing_molecular_graphics
;
PLATON (Spek, 2003)
;
_computing_structure_refinement 'SHELXL-97 (Sheldrick, 1997)'
_computing_structure_solution
;
DIRDIF (Beurskens et al., 1996),
PATTY (Beurskens et al., 1987)
;
_diffrn_ambient_temperature 298(2)
_diffrn_detector_area_resol_mean 18.4
_diffrn_measured_fraction_theta_full 0.974
_diffrn_measured_fraction_theta_max 0.974
_diffrn_measurement_device 'Nonius KappaCCD'
_diffrn_measurement_method 'area detector \f and \w scan'
_diffrn_radiation_monochromator graphite
_diffrn_radiation_source 'fine-focus sealed tube'
_diffrn_radiation_type MoK\a
_diffrn_radiation_wavelength 0.71073
_diffrn_reflns_av_R_equivalents 0.0586
_diffrn_reflns_av_sigmaI/netI 0.0521
_diffrn_reflns_limit_h_max 12
_diffrn_reflns_limit_h_min -12
_diffrn_reflns_limit_k_max 31
_diffrn_reflns_limit_k_min -31
_diffrn_reflns_limit_l_max 27
_diffrn_reflns_limit_l_min -26
_diffrn_reflns_number 98373
_diffrn_reflns_theta_full 27.50
_diffrn_reflns_theta_max 27.50
_diffrn_reflns_theta_min 3.00
_diffrn_standards_decay_% 0.000
_diffrn_standards_interval_time 0
_diffrn_standards_number 0
_exptl_absorpt_coefficient_mu 0.378
_exptl_absorpt_correction_T_max 0.920
_exptl_absorpt_correction_T_min 0.710
_exptl_absorpt_correction_type multi-scan
_exptl_absorpt_process_details 'SADABS multiscan (Sheldrick, 1996)'
_exptl_crystal_colour 'translucent light yellow'
_exptl_crystal_density_diffrn 1.175
_exptl_crystal_density_method 'not measured'
_exptl_crystal_description 'rough fragment'
_exptl_crystal_F_000 1888
_exptl_crystal_size_max 0.28
_exptl_crystal_size_mid 0.24
_exptl_crystal_size_min 0.22
_refine_diff_density_max 1.073
_refine_diff_density_min -0.329
_refine_diff_density_rms 0.081
_refine_ls_extinction_method none
_refine_ls_goodness_of_fit_all 1.107
_refine_ls_goodness_of_fit_ref 1.107
_refine_ls_hydrogen_treatment mixed
_refine_ls_matrix_type full
_refine_ls_number_parameters 564
_refine_ls_number_reflns 11680
_refine_ls_number_restraints 2
_refine_ls_restrained_S_all 1.107
_refine_ls_R_factor_all 0.0896
_refine_ls_R_factor_gt 0.0580
_refine_ls_R_factor_obs 0.0580
_refine_ls_shift/esd_max 0.001
_refine_ls_shift/esd_mean 0.000
_refine_ls_shift/su_max 0.001
_refine_ls_shift/su_mean 0.000
_refine_ls_structure_factor_coef Fsqd
_refine_ls_weighting_details
;
w=1/[\s^2^(Fo^2^)+(0.0628P)^2^+3.9564P] where P=(Fo^2^+2Fc^2^)/3
;
_refine_ls_weighting_scheme calc
_refine_ls_wR_factor_all 0.1393
_refine_ls_wR_factor_gt 0.1282
_refine_ls_wR_factor_obs 0.1282
_refine_ls_wR_factor_ref 0.1393
_reflns_number_gt 8901
_reflns_number_observed 8901
_reflns_number_total 11680
_reflns_observed_criterion >2sigma(I)
_reflns_threshold_expression >2sigma(I)
_cod_data_source_file om901023n_si_001.cif
_cod_data_source_block CREUS1
_cod_depositor_comments
;
The following automatic conversions were performed:
'_publ_contact_autor' tag replaced with '_publ_contact_author'.

Automatic conversion script
Id: cif_correct_tags 1440 2010-10-19 06:21:57Z saulius 

The following automatic conversions were performed:

'_geom_bond_publ_flag' value 'Y' changed to 'y' according to
/home/saulius/struct/CIF-dictionaries/cif_core.dic dictionary named
'cif_core.dic' version 2.4.1 from 2010-06-29 (70
times).

'_geom_angle_publ_flag' value 'Y' changed to 'y' according
to /home/saulius/struct/CIF-dictionaries/cif_core.dic dictionary
named 'cif_core.dic' version 2.4.1 from 2010-06-29 (122 times).

Automatic conversion script
Id: cif_fix_values 1715 2011-07-08 13:25:40Z adriana 
;
_cod_original_cell_volume 5104.2(7)
_cod_original_sg_symbol_H-M 'P 21/n'
_cod_database_code 4067586

loop_
_symmetry_equiv_pos_as_xyz
'x, y, z'
'-x+1/2, y+1/2, -z+1/2'
'-x, -y, -z'
'x-1/2, -y-1/2, z-1/2'

loop_
_atom_site_label
_atom_site_type_symbol
_atom_site_fract_x
_atom_site_fract_y
_atom_site_fract_z
_atom_site_U_iso_or_equiv
_atom_site_adp_type
_atom_site_occupancy
_atom_site_calc_flag
_atom_site_refinement_flags
Rh1 Rh 0.17164(2) 0.071760(10) 0.426133(12) 0.02797(9) Uani 1 d .
N1 N 0.2433(3) 0.10086(11) 0.51300(13) 0.0347(6) Uani 1 d .
N2 N 0.0595(3) 0.04949(11) 0.34552(13) 0.0330(6) Uani 1 d .
N3 N 0.2338(3) 0.14357(11) 0.39215(13) 0.0329(6) Uani 1 d .
N4 N 0.0051(3) 0.11728(11) 0.43801(12) 0.0300(6) Uani 1 d .
O1 O 0.3232(2) 0.01626(10) 0.41946(11) 0.0378(5) Uani 1 d .
O2 O 0.1399(2) -0.00411(9) 0.46142(12) 0.0384(6) Uani 1 d .
C1 C 0.2603(3) -0.02219(14) 0.44862(17) 0.0369(8) Uani 1 d .
O3 O 0.3062(3) -0.06808(10) 0.46307(14) 0.0518(7) Uani 1 d .
C11 C 0.0051(4) 0.12195(15) 0.50802(16) 0.0382(8) Uani 1 d .
H11A H -0.0475 0.1540 0.5175 0.046 Uiso 1 calc R
H11B H -0.0371 0.0893 0.5236 0.046 Uiso 1 calc R
C12 C 0.1464(4) 0.12741(14) 0.54056(16) 0.0352(8) Uani 1 d .
C13 C 0.1782(5) 0.15503(17) 0.59652(18) 0.0513(10) Uani 1 d .
H13 H 0.1114 0.1737 0.6150 0.062 Uiso 1 calc R
C14 C 0.3100(5) 0.15485(19) 0.6252(2) 0.0616(12) Uani 1 d .
H14 H 0.3330 0.1735 0.6630 0.074 Uiso 1 calc R
C15 C 0.4067(5) 0.1268(2) 0.5971(2) 0.0603(12) Uani 1 d .
H15 H 0.4957 0.1256 0.6162 0.072 Uiso 1 calc R
C16 C 0.3716(4) 0.10049(16) 0.54099(18) 0.0453(9) Uani 1 d .
H16 H 0.4377 0.0820 0.5218 0.054 Uiso 1 calc R
C21 C -0.1110(3) 0.08338(15) 0.40768(17) 0.0398(8) Uani 1 d .
H21A H -0.1907 0.1065 0.3989 0.048 Uiso 1 calc R
H21B H -0.1317 0.0540 0.4360 0.048 Uiso 1 calc R
C22 C -0.0739(3) 0.05891(14) 0.34738(17) 0.0375(8) Uani 1 d .
C23 C -0.1681(4) 0.04390(17) 0.29774(19) 0.0500(10) Uani 1 d .
H23 H -0.2596 0.0507 0.2992 0.060 Uiso 1 calc R
C24 C -0.1244(5) 0.01855(19) 0.2455(2) 0.0597(12) Uani 1 d .
H24 H -0.1868 0.0075 0.2120 0.072 Uiso 1 calc R
C25 C 0.0104(4) 0.00993(17) 0.2437(2) 0.0539(10) Uani 1 d .
H25 H 0.0410 -0.0066 0.2088 0.065 Uiso 1 calc R
C26 C 0.1005(4) 0.02597(16) 0.29421(18) 0.0440(9) Uani 1 d .
H26 H 0.1925 0.0204 0.2928 0.053 Uiso 1 calc R
C31 C 0.0100(4) 0.17298(14) 0.40672(17) 0.0392(8) Uani 1 d .
H31A H -0.0479 0.1725 0.3669 0.047 Uiso 1 calc R
H31B H -0.0239 0.2011 0.4333 0.047 Uiso 1 calc R
C32 C 0.1508(4) 0.18712(14) 0.39552(16) 0.0352(8) Uani 1 d .
C33 C 0.1940(4) 0.24027(16) 0.3854(2) 0.0550(11) Uani 1 d .
H33 H 0.1369 0.2703 0.3887 0.066 Uiso 1 calc R
C34 C 0.3252(5) 0.24805(19) 0.3702(2) 0.0700(14) Uani 1 d .
H34 H 0.3571 0.2834 0.3632 0.084 Uiso 1 calc R
C35 C 0.4057(4) 0.20316(19) 0.3655(2) 0.0647(13) Uani 1 d .
H35 H 0.4925 0.2078 0.3544 0.078 Uiso 1 calc R
C36 C 0.3601(4) 0.15136(17) 0.37717(19) 0.0484(10) Uani 1 d .
H36 H 0.4168 0.1211 0.3747 0.058 Uiso 1 calc R
B1 B 0.2579(4) 0.15350(15) 0.84778(17) 0.0305(8) Uani 1 d .
C41 C 0.0960(3) 0.13845(13) 0.83069(16) 0.0335(7) Uani 1 d .
C42 C 0.0128(4) 0.12123(15) 0.87535(17) 0.0400(8) Uani 1 d .
H42 H 0.0498 0.1191 0.9173 0.048 Uiso 1 calc R
C43 C -0.1235(4) 0.10699(15) 0.85982(19) 0.0461(9) Uani 1 d .
C44 C -0.1785(4) 0.11010(16) 0.7982(2) 0.0509(10) Uani 1 d .
H44 H -0.2697 0.1021 0.7875 0.061 Uiso 1 calc R
C45 C -0.1001(4) 0.12512(17) 0.75135(19) 0.0493(10) Uani 1 d .
C46 C 0.0339(4) 0.13842(16) 0.76882(17) 0.0445(9) Uani 1 d .
H46 H 0.0862 0.1480 0.7372 0.053 Uiso 1 calc R
C47 C -0.2106(5) 0.0904(2) 0.9104(3) 0.0801(15) Uani 1 d .
H47A H -0.2156 0.1207 0.9392 0.120 Uiso 1 calc R
H47B H -0.1714 0.0589 0.9329 0.120 Uiso 1 calc R
H47C H -0.3000 0.0813 0.8912 0.120 Uiso 1 calc R
C48 C -0.1606(6) 0.1263(3) 0.6827(2) 0.0858(17) Uani 1 d .
H48A H -0.1563 0.1633 0.6666 0.129 Uiso 1 calc R
H48B H -0.2533 0.1145 0.6793 0.129 Uiso 1 calc R
H48C H -0.1105 0.1019 0.6587 0.129 Uiso 1 calc R
C51 C 0.3032(4) 0.20248(14) 0.80107(15) 0.0347(8) Uani 1 d .
C52 C 0.2147(4) 0.24552(16) 0.78094(18) 0.0479(9) Uani 1 d .
H52 H 0.1272 0.2439 0.7919 0.058 Uiso 1 calc R
C53 C 0.2488(6) 0.29048(17) 0.7456(2) 0.0608(12) Uani 1 d .
C54 C 0.3782(6) 0.29269(19) 0.7291(2) 0.0687(14) Uani 1 d .
H54 H 0.4034 0.3225 0.7057 0.082 Uiso 1 calc R
C55 C 0.4704(5) 0.2519(2) 0.7465(2) 0.0591(12) Uani 1 d .
C56 C 0.4333(4) 0.20835(16) 0.78334(16) 0.0430(9) Uani 1 d .
H56 H 0.4981 0.1818 0.7969 0.052 Uiso 1 calc R
C57 C 0.1452(7) 0.3349(2) 0.7251(3) 0.098(2) Uani 1 d .
H57A H 0.0640 0.3180 0.7052 0.146 Uiso 1 calc R
H57B H 0.1810 0.3595 0.6960 0.146 Uiso 1 calc R
H57C H 0.1251 0.3555 0.7613 0.146 Uiso 1 calc R
C58 C 0.6118(6) 0.2525(3) 0.7243(3) 0.0957(19) Uani 1 d .
H58A H 0.6034 0.2477 0.6794 0.144 Uiso 1 calc R
H58B H 0.6653 0.2229 0.7443 0.144 Uiso 1 calc R
H58C H 0.6551 0.2873 0.7353 0.144 Uiso 1 calc R
C61 C 0.2966(4) 0.18111(13) 0.91834(15) 0.0337(7) Uani 1 d .
C62 C 0.2096(4) 0.21672(15) 0.94521(17) 0.0424(8) Uani 1 d .
H62 H 0.1233 0.2223 0.9242 0.051 Uiso 1 calc R
C63 C 0.2452(5) 0.24452(16) 1.00206(19) 0.0500(10) Uani 1 d .
C64 C 0.3742(5) 0.23618(16) 1.03341(17) 0.0499(10) Uani 1 d .
H64 H 0.3992 0.2537 1.0718 0.060 Uiso 1 calc R
C65 C 0.4659(4) 0.20216(15) 1.00839(17) 0.0455(9) Uani 1 d .
C66 C 0.4256(4) 0.17502(14) 0.95225(16) 0.0380(8) Uani 1 d .
H66 H 0.4870 0.1515 0.9362 0.046 Uiso 1 calc R
C67 C 0.1443(6) 0.2820(2) 1.0293(2) 0.0817(16) Uani 1 d .
H67A H 0.1478 0.3183 1.0113 0.122 Uiso 1 calc R
H67B H 0.1664 0.2842 1.0741 0.122 Uiso 1 calc R
H67C H 0.0548 0.2671 1.0196 0.122 Uiso 1 calc R
C68 C 0.6088(5) 0.1952(2) 1.0414(2) 0.0745(14) Uani 1 d .
H68A H 0.6537 0.2305 1.0441 0.112 Uiso 1 calc R
H68B H 0.6579 0.1700 1.0179 0.112 Uiso 1 calc R
H68C H 0.6052 0.1808 1.0830 0.112 Uiso 1 calc R
C71 C 0.3370(3) 0.09411(14) 0.84301(16) 0.0335(7) Uani 1 d .
C72 C 0.3362(4) 0.05522(15) 0.89184(18) 0.0419(9) Uani 1 d .
H72 H 0.2956 0.0652 0.9272 0.050 Uiso 1 calc R
C73 C 0.3923(4) 0.00299(16) 0.8904(2) 0.0546(11) Uani 1 d .
C74 C 0.4539(4) -0.01157(17) 0.8383(2) 0.0588(12) Uani 1 d .
H74 H 0.4927 -0.0465 0.8367 0.071 Uiso 1 calc R
C75 C 0.4592(4) 0.02404(17) 0.7891(2) 0.0531(11) Uani 1 d .
C76 C 0.3981(4) 0.07627(15) 0.79144(19) 0.0424(8) Uani 1 d .
H76 H 0.3985 0.0999 0.7571 0.051 Uiso 1 calc R
C77 C 0.3806(7) -0.0382(2) 0.9434(3) 0.0928(18) Uani 1 d .
H77A H 0.3085 -0.0637 0.9309 0.139 Uiso 1 calc R
H77B H 0.3619 -0.0187 0.9805 0.139 Uiso 1 calc R
H77C H 0.4641 -0.0582 0.9523 0.139 Uiso 1 calc R
C78 C 0.5265(5) 0.0080(2) 0.7314(3) 0.0844(18) Uani 1 d .
H78A H 0.6064 0.0299 0.7299 0.127 Uiso 1 calc R
H78B H 0.4648 0.0143 0.6941 0.127 Uiso 1 calc R
H78C H 0.5507 -0.0305 0.7340 0.127 Uiso 1 calc R
O81 O 0.5900(3) 0.05088(19) 0.40898(18) 0.0820(11) Uani 1 d D
H81A H 0.511(4) 0.031(2) 0.410(3) 0.123 Uiso 1 d D
H81B H 0.626(7) 0.056(3) 0.4498(14) 0.123 Uiso 1 d D

loop_
_atom_site_aniso_label
_atom_site_aniso_U_11
_atom_site_aniso_U_22
_atom_site_aniso_U_33
_atom_site_aniso_U_23
_atom_site_aniso_U_13
_atom_site_aniso_U_12
Rh1 0.02310(14) 0.02726(13) 0.03397(15) -0.00018(11) 0.00520(9) -0.00312(11)
N1 0.0371(16) 0.0326(15) 0.0341(16) 0.0037(12) 0.0024(13) -0.0066(12)
N2 0.0289(15) 0.0339(14) 0.0361(16) -0.0035(12) 0.0036(12) -0.0021(12)
N3 0.0307(15) 0.0299(14) 0.0385(16) 0.0036(12) 0.0057(12) -0.0073(12)
N4 0.0259(14) 0.0325(14) 0.0323(15) -0.0019(11) 0.0060(11) -0.0028(11)
O1 0.0270(12) 0.0380(13) 0.0496(15) -0.0006(11) 0.0092(10) 0.0008(10)
O2 0.0330(13) 0.0313(12) 0.0526(15) 0.0056(11) 0.0124(11) -0.0005(10)
C1 0.0296(18) 0.0357(19) 0.044(2) -0.0017(15) 0.0002(15) -0.0031(15)
O3 0.0486(16) 0.0373(14) 0.0683(19) 0.0029(13) 0.0022(14) 0.0084(12)
C11 0.038(2) 0.042(2) 0.0361(19) -0.0032(15) 0.0128(15) -0.0001(15)
C12 0.041(2) 0.0327(17) 0.0320(18) 0.0031(14) 0.0061(15) -0.0045(15)
C13 0.065(3) 0.052(2) 0.038(2) -0.0052(18) 0.0092(19) -0.004(2)
C14 0.074(3) 0.070(3) 0.037(2) -0.009(2) -0.010(2) -0.016(2)
C15 0.052(3) 0.079(3) 0.046(2) 0.003(2) -0.012(2) -0.015(2)
C16 0.034(2) 0.054(2) 0.047(2) 0.0071(18) -0.0027(17) -0.0041(17)
C21 0.0229(17) 0.048(2) 0.049(2) -0.0077(16) 0.0051(15) -0.0059(15)
C22 0.0301(18) 0.0376(19) 0.044(2) -0.0066(15) 0.0026(15) -0.0053(14)
C23 0.032(2) 0.061(3) 0.055(2) -0.011(2) -0.0042(17) -0.0020(18)
C24 0.057(3) 0.067(3) 0.050(3) -0.020(2) -0.011(2) -0.013(2)
C25 0.062(3) 0.053(2) 0.047(2) -0.0166(19) 0.006(2) 0.001(2)
C26 0.038(2) 0.048(2) 0.046(2) -0.0072(17) 0.0071(17) 0.0047(17)
C31 0.038(2) 0.0347(18) 0.045(2) 0.0039(15) 0.0055(16) 0.0038(15)
C32 0.0381(19) 0.0329(18) 0.0335(18) 0.0049(14) -0.0008(15) -0.0026(15)
C33 0.059(3) 0.033(2) 0.071(3) 0.0123(19) -0.002(2) -0.0024(18)
C34 0.064(3) 0.043(2) 0.101(4) 0.024(2) 0.004(3) -0.020(2)
C35 0.042(2) 0.061(3) 0.092(4) 0.021(2) 0.012(2) -0.017(2)
C36 0.034(2) 0.048(2) 0.065(3) 0.0110(19) 0.0127(18) -0.0044(17)
B1 0.031(2) 0.0316(19) 0.0287(19) -0.0059(15) 0.0044(15) 0.0025(15)
C41 0.0353(19) 0.0287(17) 0.0368(19) -0.0046(14) 0.0061(15) 0.0054(14)
C42 0.044(2) 0.041(2) 0.0354(19) -0.0038(15) 0.0052(16) 0.0007(16)
C43 0.044(2) 0.039(2) 0.058(3) -0.0058(18) 0.0170(19) -0.0032(17)
C44 0.034(2) 0.042(2) 0.074(3) -0.008(2) -0.001(2) -0.0012(17)
C45 0.046(2) 0.051(2) 0.048(2) -0.0059(18) -0.0068(18) -0.0027(18)
C46 0.044(2) 0.051(2) 0.038(2) 0.0004(17) 0.0038(17) -0.0034(18)
C47 0.059(3) 0.101(4) 0.085(4) -0.003(3) 0.029(3) -0.017(3)
C48 0.072(4) 0.115(5) 0.064(3) 0.007(3) -0.022(3) -0.021(3)
C51 0.044(2) 0.0340(18) 0.0254(17) -0.0067(14) 0.0011(14) -0.0030(15)
C52 0.060(3) 0.040(2) 0.043(2) -0.0008(17) 0.0074(19) 0.0047(18)
C53 0.094(4) 0.039(2) 0.046(2) 0.0040(18) -0.004(2) 0.002(2)
C54 0.115(4) 0.049(3) 0.042(2) 0.011(2) 0.007(3) -0.024(3)
C55 0.070(3) 0.066(3) 0.042(2) -0.002(2) 0.009(2) -0.024(2)
C56 0.047(2) 0.046(2) 0.036(2) -0.0012(16) 0.0040(16) -0.0094(17)
C57 0.145(6) 0.052(3) 0.092(4) 0.017(3) -0.005(4) 0.023(3)
C58 0.082(4) 0.126(5) 0.085(4) 0.019(4) 0.032(3) -0.039(4)
C61 0.043(2) 0.0282(17) 0.0302(17) -0.0020(13) 0.0053(15) -0.0025(14)
C62 0.044(2) 0.044(2) 0.039(2) -0.0072(16) 0.0058(16) 0.0047(17)
C63 0.068(3) 0.042(2) 0.044(2) -0.0115(17) 0.019(2) -0.0037(19)
C64 0.078(3) 0.044(2) 0.0271(19) -0.0071(16) 0.0022(19) -0.012(2)
C65 0.061(3) 0.0329(19) 0.040(2) 0.0025(16) -0.0065(18) -0.0080(17)
C66 0.044(2) 0.0330(18) 0.0369(19) -0.0012(15) 0.0044(16) 0.0000(15)
C67 0.092(4) 0.082(4) 0.075(3) -0.035(3) 0.026(3) 0.011(3)
C68 0.084(4) 0.061(3) 0.069(3) -0.005(2) -0.030(3) -0.001(3)
C71 0.0317(18) 0.0310(17) 0.0365(19) -0.0094(14) -0.0015(14) -0.0010(14)
C72 0.048(2) 0.0356(19) 0.042(2) -0.0014(15) 0.0028(17) -0.0007(16)
C73 0.060(3) 0.032(2) 0.067(3) -0.0010(19) -0.012(2) 0.0018(18)
C74 0.044(2) 0.033(2) 0.096(4) -0.013(2) -0.008(2) 0.0093(17)
C75 0.031(2) 0.050(2) 0.079(3) -0.031(2) 0.0106(19) -0.0038(17)
C76 0.0351(19) 0.040(2) 0.052(2) -0.0128(17) 0.0064(16) -0.0022(16)
C77 0.119(5) 0.045(3) 0.109(5) 0.025(3) -0.009(4) -0.002(3)
C78 0.066(3) 0.075(3) 0.121(5) -0.048(3) 0.042(3) -0.003(3)
O81 0.0425(19) 0.125(3) 0.079(2) 0.002(2) 0.0093(18) -0.0149(19)

loop_
_atom_type_symbol
_atom_type_description
_atom_type_scat_dispersion_real
_atom_type_scat_dispersion_imag
_atom_type_scat_source
C C 0.0033 0.0016 'International Tables Vol C Tables 4.2.6.8 and 6.1.1.4'
H H 0.0000 0.0000 'International Tables Vol C Tables 4.2.6.8 and 6.1.1.4'
N N 0.0061 0.0033 'International Tables Vol C Tables 4.2.6.8 and 6.1.1.4'
O O 0.0106 0.0060 'International Tables Vol C Tables 4.2.6.8 and 6.1.1.4'
B B 0.0013 0.0007 'International Tables Vol C Tables 4.2.6.8 and 6.1.1.4'
Rh Rh -1.1178 0.9187 'International Tables Vol C Tables 4.2.6.8 and 6.1.1.4'

loop_
_geom_angle_atom_site_label_1
_geom_angle_atom_site_label_2
_geom_angle_atom_site_label_3
_geom_angle
_geom_angle_publ_flag
N3 Rh1 N2 94.85(11) y
N3 Rh1 O2 171.01(10) y
N2 Rh1 O2 88.95(11) y
N3 Rh1 N4 82.45(10) y
N2 Rh1 N4 82.77(11) y
O2 Rh1 N4 106.15(10) y
N3 Rh1 N1 86.68(11) y
N2 Rh1 N1 166.69(11) y
O2 Rh1 N1 91.49(10) y
N4 Rh1 N1 84.34(11) y
N3 Rh1 O1 106.32(10) y
N2 Rh1 O1 95.97(10) y
O2 Rh1 O1 65.11(9) y
N4 Rh1 O1 171.23(10) y
N1 Rh1 O1 96.28(11) y
N3 Rh1 C1 138.50(11) y
N2 Rh1 C1 94.02(11) y
O2 Rh1 C1 32.80(10) y
N4 Rh1 C1 138.94(11) y
N1 Rh1 C1 93.55(11) y
O1 Rh1 C1 32.34(10) y
C16 N1 C12 119.9(3) y
C16 N1 Rh1 128.0(3) y
C12 N1 Rh1 111.8(2) y
C26 N2 C22 119.4(3) y
C26 N2 Rh1 128.4(2) y
C22 N2 Rh1 112.1(2) y
C32 N3 C36 120.0(3) y
C32 N3 Rh1 116.1(2) y
C36 N3 Rh1 122.9(2) y
C21 N4 C11 112.4(3) y
C21 N4 C31 111.1(3) y
C11 N4 C31 112.3(3) y
C21 N4 Rh1 104.42(19) y
C11 N4 Rh1 105.2(2) y
C31 N4 Rh1 111.00(19) y
C1 O1 Rh1 91.90(19) y
C1 O2 Rh1 92.07(19) y
O3 C1 O1 125.0(3) y
O3 C1 O2 124.2(3) y
O1 C1 O2 110.8(3) y
O3 C1 Rh1 176.6(3) y
O1 C1 Rh1 55.76(16) y
O2 C1 Rh1 55.13(16) y
C12 C11 N4 111.0(3) y
N1 C12 C13 120.6(3) y
N1 C12 C11 115.8(3) y
C13 C12 C11 123.6(3) y
C12 C13 C14 119.5(4) y
C15 C14 C13 119.1(4) y
C16 C15 C14 119.6(4) y
N1 C16 C15 121.2(4) y
N4 C21 C22 109.2(3) y
N2 C22 C23 120.9(3) y
N2 C22 C21 115.7(3) y
C23 C22 C21 123.3(3) y
C22 C23 C24 119.1(4) y
C25 C24 C23 119.6(4) y
C24 C25 C26 119.2(4) y
N2 C26 C25 121.8(3) y
C32 C31 N4 110.9(3) y
N3 C32 C33 121.0(3) y
N3 C32 C31 115.2(3) y
C33 C32 C31 123.7(3) y
C32 C33 C34 118.7(4) y
C35 C34 C33 119.1(4) y
C34 C35 C36 120.4(4) y
N3 C36 C35 120.8(4) y
C51 B1 C71 114.9(3) y
C51 B1 C41 110.8(3) y
C71 B1 C41 104.9(3) y
C51 B1 C61 102.3(3) y
C71 B1 C61 110.3(3) y
C41 B1 C61 114.0(3) y
C46 C41 C42 114.6(3) y
C46 C41 B1 121.4(3) y
C42 C41 B1 123.8(3) y
C41 C42 C43 123.1(3) y
C44 C43 C42 118.7(3) y
C44 C43 C47 120.2(4) y
C42 C43 C47 121.0(4) y
C43 C44 C45 120.9(4) y
C46 C45 C44 118.3(4) y
C46 C45 C48 121.1(4) y
C44 C45 C48 120.6(4) y
C45 C46 C41 124.2(4) y
C52 C51 C56 114.3(3) y
C52 C51 B1 120.9(3) y
C56 C51 B1 124.5(3) y
C53 C52 C51 124.3(4) y
C54 C53 C52 117.8(4) y
C54 C53 C57 121.6(5) y
C52 C53 C57 120.6(5) y
C55 C54 C53 121.4(4) y
C54 C55 C56 119.0(4) y
C54 C55 C58 121.2(4) y
C56 C55 C58 119.8(5) y
C55 C56 C51 123.2(4) y
C62 C61 C66 115.3(3) y
C62 C61 B1 122.5(3) y
C66 C61 B1 121.9(3) y
C61 C62 C63 123.4(4) y
C64 C63 C62 118.3(4) y
C64 C63 C67 121.1(4) y
C62 C63 C67 120.6(4) y
C65 C64 C63 120.9(3) y
C64 C65 C66 118.7(4) y
C64 C65 C68 120.7(4) y
C66 C65 C68 120.6(4) y
C65 C66 C61 123.4(3) y
C76 C71 C72 115.1(3) y
C76 C71 B1 125.3(3) y
C72 C71 B1 119.4(3) y
C73 C72 C71 123.8(4) y
C74 C73 C72 118.1(4) y
C74 C73 C77 121.0(4) y
C72 C73 C77 120.9(4) y
C75 C74 C73 121.6(4) y
C74 C75 C76 118.8(4) y
C74 C75 C78 121.7(4) y
C76 C75 C78 119.5(4) y
C71 C76 C75 122.6(4) y

loop_
_geom_bond_atom_site_label_1
_geom_bond_atom_site_label_2
_geom_bond_distance
_geom_bond_publ_flag
Rh1 N3 2.007(3) y
Rh1 N2 2.012(3) y
Rh1 O2 2.021(2) y
Rh1 N4 2.030(3) y
Rh1 N1 2.033(3) y
Rh1 O1 2.036(2) y
Rh1 C1 2.462(4) y
N1 C16 1.345(5) y
N1 C12 1.350(4) y
N2 C26 1.341(4) y
N2 C22 1.352(4) y
N3 C32 1.344(4) y
N3 C36 1.347(4) y
N4 C21 1.500(4) y
N4 C11 1.501(4) y
N4 C31 1.506(4) y
O1 C1 1.318(4) y
O2 C1 1.334(4) y
C1 O3 1.224(4) y
C11 C12 1.499(5) y
C12 C13 1.373(5) y
C13 C14 1.380(6) y
C14 C15 1.373(6) y
C15 C16 1.365(6) y
C21 C22 1.504(5) y
C22 C23 1.378(5) y
C23 C24 1.387(6) y
C24 C25 1.364(6) y
C25 C26 1.374(5) y
C31 C32 1.490(5) y
C32 C33 1.379(5) y
C33 C34 1.396(6) y
C34 C35 1.359(7) y
C35 C36 1.364(6) y
B1 C51 1.646(5) y
B1 C71 1.646(5) y
B1 C41 1.650(5) y
B1 C61 1.652(5) y
C41 C46 1.391(5) y
C41 C42 1.400(5) y
C42 C43 1.401(5) y
C43 C44 1.367(6) y
C43 C47 1.519(6) y
C44 C45 1.390(6) y
C45 C46 1.380(5) y
C45 C48 1.520(6) y
C51 C52 1.397(5) y
C51 C56 1.399(5) y
C52 C53 1.388(6) y
C53 C54 1.376(7) y
C53 C57 1.517(7) y
C54 C55 1.369(7) y
C55 C56 1.389(6) y
C55 C58 1.539(7) y
C61 C62 1.393(5) y
C61 C66 1.405(5) y
C62 C63 1.397(5) y
C63 C64 1.391(6) y
C63 C67 1.518(6) y
C64 C65 1.382(6) y
C65 C66 1.384(5) y
C65 C68 1.520(6) y
C71 C76 1.389(5) y
C71 C72 1.405(5) y
C72 C73 1.382(5) y
C73 C74 1.379(6) y
C73 C77 1.524(7) y
C74 C75 1.365(6) y
C75 C76 1.404(5) y
C75 C78 1.521(6) y

loop_
_geom_hbond_atom_site_label_D
_geom_hbond_atom_site_label_H
_geom_hbond_atom_site_label_A
_geom_hbond_distance_DH
_geom_hbond_distance_HA
_geom_hbond_distance_DA
_geom_hbond_angle_DHA
_geom_hbond_site_symmetry_A
O81 H81A O1 0.93(2) 1.94(3) 2.819(4) 158(6) .
O81 H81B O3 0.91(2) 1.93(2) 2.837(5) 178(6) 3_656
